data_1568669
loop_
_publ_author_name
'Iqbal, Saqib A.'
'Uzelac, Marina'
'Nawaz, Ismat'
'Wang, Zhongxing'
'Jones, T. Harri'
'Yuan, Kang'
'Millet, Clement R. P.'
'Nichol, Gary S.'
'Chotana, Ghayoor Abbas'
'Ingleson, Michael J.'

_publ_section_title
;
 Amides as modifiable directing groups in electrophilic borylation.
;
_journal_issue 14
_journal_name_full 'Chemical science'
_journal_page_first 3865
_journal_page_last 3872
_journal_paper_doi 10.1039/d2sc06483a
_journal_volume 14
_journal_year 2023
_chemical_formula_moiety 'C12 H18 B Br2 N'
_chemical_formula_sum 'C12 H18 B Br2 N'
_chemical_formula_weight 346.90
_space_group_crystal_system monoclinic
_space_group_IT_number 14
_space_group_name_Hall '-P 2ybc'
_space_group_name_H-M_alt 'P 1 21/c 1'
_atom_sites_solution_hydrogens geom
_audit_creation_date 2022-11-22
_audit_creation_method
;
Olex2 1.5-beta
(compiled 2022.04.07 svn.rca3783a0 for OlexSys, GUI svn.r6498)
;
_audit_update_record
;
2022-11-22 deposited with the CCDC.	2023-03-15 downloaded from the CCDC.
;
_cell_angle_alpha 90
_cell_angle_beta 90.573(2)
_cell_angle_gamma 90
_cell_formula_units_Z 4
_cell_length_a 15.7521(4)
_cell_length_b 6.96070(10)
_cell_length_c 12.1360(2)
_cell_measurement_reflns_used 10753
_cell_measurement_temperature 120.01(11)
_cell_measurement_theta_max 28.8700
_cell_measurement_theta_min 3.8830
_cell_volume 1330.59(4)
_computing_cell_refinement 'CrysAlisPro 1.171.40.53 (Rigaku OD, 2019)'
_computing_data_collection 'CrysAlisPro 1.171.40.53 (Rigaku OD, 2019)'
_computing_data_reduction 'CrysAlisPro 1.171.40.53 (Rigaku OD, 2019)'
_computing_molecular_graphics 'Olex2 1.5-beta (Dolomanov et al., 2009)'
_computing_publication_material 'Olex2 1.5-beta (Dolomanov et al., 2009)'
_computing_structure_refinement 'SHELXL 2018/3 (Sheldrick, 2015)'
_computing_structure_solution 'SHELXT 2018/2 (Sheldrick, 2018)'
_diffrn_ambient_temperature 120.00
_diffrn_detector_area_resol_mean 8.0521
_diffrn_detector_type Eos
_diffrn_measured_fraction_theta_full 0.999
_diffrn_measured_fraction_theta_max 0.916
_diffrn_measurement_details
;
List of Runs (angles in degrees, time in seconds):

  # Type    Start    End  Width  t~exp~   \w     \q     \k     \f   Frames
#--------------------------------------------------------------------------
  1  \w    -59.00  15.00   1.00   20.00    --  -15.82 106.00 -97.00   74
  2  \w    -15.00  60.00   1.00   20.00    --   17.54-106.00 163.00   75
  3  \w    -33.00  51.00   1.00   20.00    --  -15.82  57.00-150.00   84
  4  \w    -45.00  56.00   1.00   20.00    --  -15.82  19.00 150.00  101
  5  \w    -39.00  11.00   1.00   20.00    --  -15.82 -77.00   0.00   50
  6  \w    -33.00  51.00   1.00   20.00    --  -15.82  57.00  90.00   84
  7  \w    -83.00   1.00   1.00   20.00    --  -15.82 -57.00 -90.00   84
  8  \w    -88.00 -39.00   1.00   20.00    --  -15.82-178.00 -60.00   49
  9  \w    -88.00 -35.00   1.00   20.00    --  -15.82 178.00-150.00   53
 10  \w    -88.00 -35.00   1.00   20.00    --  -15.82 178.00  60.00   53
 11  \w    -50.00  34.00   1.00   20.00    --   17.54 -57.00 -60.00   84
 12  \w     -9.00  39.00   1.00   20.00    --   17.54  77.00-150.00   48
 13  \w    -85.00   3.00   1.00   20.00    --  -15.82 -38.00 150.00   88
 14  \w     -9.00  16.00   1.00   20.00    --   17.54  77.00 120.00   25
 15  \w     -9.00  39.00   1.00   20.00    --   17.54  77.00 150.00   48
;
_diffrn_measurement_device 'four-circle diffractometer'
_diffrn_measurement_device_type 'Xcalibur, Eos'
_diffrn_measurement_method '\w scans'
_diffrn_radiation_type MoK\a
_diffrn_radiation_wavelength 0.71073
_diffrn_reflns_av_R_equivalents 0.0387
_diffrn_reflns_av_unetI/netI 0.0268
_diffrn_reflns_Laue_measured_fraction_full 0.999
_diffrn_reflns_Laue_measured_fraction_max 0.916
_diffrn_reflns_limit_h_max 21
_diffrn_reflns_limit_h_min -21
_diffrn_reflns_limit_k_max 9
_diffrn_reflns_limit_k_min -9
_diffrn_reflns_limit_l_max 15
_diffrn_reflns_limit_l_min -16
_diffrn_reflns_number 28453
_diffrn_reflns_point_group_measured_fraction_full 0.999
_diffrn_reflns_point_group_measured_fraction_max 0.916
_diffrn_reflns_theta_full 25.242
_diffrn_reflns_theta_max 29.479
_diffrn_reflns_theta_min 3.358
_exptl_absorpt_coefficient_mu 6.065
_exptl_absorpt_correction_T_max 1.00000
_exptl_absorpt_correction_T_min 0.54561
_exptl_absorpt_correction_type multi-scan
_exptl_absorpt_process_details
;
CrysAlisPro 1.171.40.53 (Rigaku Oxford Diffraction, 2019)
Empirical absorption correction using spherical harmonics,
 implemented in SCALE3 ABSPACK scaling algorithm.
;
_exptl_crystal_colour colourless
_exptl_crystal_colour_primary colourless
_exptl_crystal_density_diffrn 1.732
_exptl_crystal_description plate
_exptl_crystal_F_000 688
_exptl_crystal_size_max 0.514
_exptl_crystal_size_mid 0.259
_exptl_crystal_size_min 0.095
_refine_diff_density_max 0.610
_refine_diff_density_min -0.378
_refine_diff_density_rms 0.087
_refine_ls_extinction_method none
_refine_ls_goodness_of_fit_ref 1.048
_refine_ls_hydrogen_treatment constr
_refine_ls_matrix_type full
_refine_ls_number_parameters 149
_refine_ls_number_reflns 3401
_refine_ls_number_restraints 0
_refine_ls_restrained_S_all 1.048
_refine_ls_R_factor_all 0.0344
_refine_ls_R_factor_gt 0.0236
_refine_ls_shift/su_max 0.001
_refine_ls_shift/su_mean 0.000
_refine_ls_structure_factor_coef Fsqd
_refine_ls_weighting_details 'w=1/[\s^2^(Fo^2^)+(0.0226P)^2^+0.6776P] where P=(Fo^2^+2Fc^2^)/3'
_refine_ls_weighting_scheme calc
_refine_ls_wR_factor_gt 0.0486
_refine_ls_wR_factor_ref 0.0512
_reflns_Friedel_coverage 0.000
_reflns_number_gt 2922
_reflns_number_total 3401
_reflns_threshold_expression 'I > 2\s(I)'
_cod_data_source_file d2sc06483a2.cif
_cod_data_source_block si346b
_cod_depositor_comments 'Adding full bibliography for 1568667--1568672.cif.'
_cod_database_code 1568669
_shelx_shelxl_version_number 2018/3
_shelx_space_group_comment
;
The symmetry employed for this shelxl refinement is uniquely defined
by the following loop, which should always be used as a source of
symmetry information in preference to the above space-group names.
They are only intended as comments.
;
_olex2_refinement_description
;
1. Fixed Uiso
 At 1.2 times of:
  All C(H) groups, All C(H,H) groups
 At 1.5 times of:
  All C(H,H,H) groups
2.a Secondary CH2 refined with riding coordinates:
 C8(H8A,H8B)
2.b Aromatic/amide H refined with riding coordinates:
 C2(H2), C3(H3), C4(H4), C5(H5)
2.c Idealised Me refined as rotating group:
 C9(H9A,H9B,H9C), C10(H10A,H10B,H10C), C11(H11A,H11B,H11C), C12(H12A,H12B,H12C)
;
_olex2_diffrn_ambient_temperature_device 'Oxford Cryosystems Cryostream 700+'
_olex2_submission_special_instructions 'No special instructions were received'
_oxdiff_exptl_absorpt_empirical_details
;
Empirical correction (ABSPACK) includes:
- Absorption correction using spherical harmonics
- Frame scaling
;

loop_
_space_group_symop_operation_xyz
'x, y, z'
'-x, y+1/2, -z+1/2'
'-x, -y, -z'
'x, -y-1/2, z-1/2'

loop_
_atom_site_label
_atom_site_type_symbol
_atom_site_fract_x
_atom_site_fract_y
_atom_site_fract_z
_atom_site_U_iso_or_equiv
_atom_site_adp_type
_atom_site_occupancy
_atom_site_site_symmetry_order
_atom_site_calc_flag
_atom_site_refinement_flags_posn
_atom_site_refinement_flags_adp
_atom_site_refinement_flags_occupancy
_atom_site_disorder_assembly
_atom_site_disorder_group
Br1 Br 0.15138(2) 0.35890(3) 0.48445(2) 0.01832(6) Uani 1 1 d . . . . .
Br2 Br 0.08385(2) 0.46511(3) 0.73306(2) 0.02194(6) Uani 1 1 d . . . . .
N1 N 0.15954(10) 0.7526(2) 0.58236(12) 0.0127(3) Uani 1 1 d . . . . .
C1 C 0.26787(12) 0.5027(3) 0.66014(15) 0.0118(4) Uani 1 1 d . . . . .
C2 C 0.28873(13) 0.3652(3) 0.74102(15) 0.0150(4) Uani 1 1 d . . . . .
H2 H 0.244372 0.296301 0.775828 0.018 Uiso 1 1 calc R U . . .
C3 C 0.37211(13) 0.3274(3) 0.77130(15) 0.0168(4) Uani 1 1 d . . . . .
H3 H 0.384412 0.234194 0.826362 0.020 Uiso 1 1 calc R U . . .
C4 C 0.43763(13) 0.4265(3) 0.72079(16) 0.0169(4) Uani 1 1 d . . . . .
H4 H 0.495063 0.400038 0.740041 0.020 Uiso 1 1 calc R U . . .
C5 C 0.41834(13) 0.5643(3) 0.64201(15) 0.0158(4) Uani 1 1 d . . . . .
H5 H 0.463258 0.632318 0.607878 0.019 Uiso 1 1 calc R U . . .
C6 C 0.33436(12) 0.6059(3) 0.61139(15) 0.0122(4) Uani 1 1 d . . . . .
C7 C 0.31896(12) 0.7628(3) 0.52468(15) 0.0129(4) Uani 1 1 d . . . . .
C8 C 0.22439(12) 0.7982(3) 0.49546(15) 0.0138(4) Uani 1 1 d . . . . .
H8A H 0.217884 0.935149 0.475124 0.017 Uiso 1 1 calc R U . . .
H8B H 0.210325 0.721337 0.429104 0.017 Uiso 1 1 calc R U . . .
C9 C 0.36102(13) 0.9520(3) 0.56194(17) 0.0192(4) Uani 1 1 d . . . . .
H9A H 0.338779 0.989579 0.633923 0.029 Uiso 1 1 calc R U . . .
H9B H 0.348438 1.052977 0.507916 0.029 Uiso 1 1 calc R U . . .
H9C H 0.422602 0.933896 0.567686 0.029 Uiso 1 1 calc R U . . .
C10 C 0.36005(13) 0.6998(3) 0.41551(16) 0.0195(4) Uani 1 1 d . . . . .
H10A H 0.421760 0.691760 0.425546 0.029 Uiso 1 1 calc R U . . .
H10B H 0.346632 0.793897 0.357869 0.029 Uiso 1 1 calc R U . . .
H10C H 0.337847 0.573651 0.393826 0.029 Uiso 1 1 calc R U . . .
C11 C 0.07339(13) 0.7939(3) 0.53247(17) 0.0199(4) Uani 1 1 d . . . . .
H11A H 0.070183 0.929461 0.511091 0.030 Uiso 1 1 calc R U . . .
H11B H 0.029335 0.765991 0.586635 0.030 Uiso 1 1 calc R U . . .
H11C H 0.064652 0.712947 0.467251 0.030 Uiso 1 1 calc R U . . .
C12 C 0.17012(13) 0.8858(3) 0.67912(16) 0.0177(4) Uani 1 1 d . . . . .
H12A H 0.223982 0.858130 0.716981 0.027 Uiso 1 1 calc R U . . .
H12B H 0.123081 0.866989 0.730251 0.027 Uiso 1 1 calc R U . . .
H12C H 0.170177 1.019150 0.653173 0.027 Uiso 1 1 calc R U . . .
B1 B 0.17266(14) 0.5335(3) 0.61986(17) 0.0135(4) Uani 1 1 d . . . . .

loop_
_atom_site_aniso_label
_atom_site_aniso_U_11
_atom_site_aniso_U_22
_atom_site_aniso_U_33
_atom_site_aniso_U_23
_atom_site_aniso_U_13
_atom_site_aniso_U_12
Br1 0.02148(11) 0.01567(10) 0.01771(10) -0.00431(7) -0.00458(7) -0.00179(8)
Br2 0.01818(11) 0.02734(12) 0.02039(11) 0.00589(8) 0.00520(8) -0.00172(8)
N1 0.0126(8) 0.0135(7) 0.0119(7) -0.0007(6) -0.0008(6) 0.0019(6)
C1 0.0161(10) 0.0103(8) 0.0090(8) -0.0034(6) -0.0013(7) 0.0004(7)
C2 0.0197(10) 0.0122(9) 0.0130(9) -0.0005(7) -0.0007(7) -0.0016(8)
C3 0.0253(11) 0.0123(9) 0.0127(9) 0.0008(7) -0.0041(8) 0.0038(8)
C4 0.0169(10) 0.0184(10) 0.0152(10) -0.0022(7) -0.0029(8) 0.0060(8)
C5 0.0156(10) 0.0182(10) 0.0135(9) -0.0020(7) 0.0002(7) 0.0001(8)
C6 0.0157(10) 0.0103(8) 0.0105(9) -0.0031(7) -0.0006(7) 0.0016(7)
C7 0.0137(9) 0.0122(9) 0.0127(9) 0.0007(7) 0.0010(7) 0.0004(7)
C8 0.0180(10) 0.0135(9) 0.0098(9) 0.0026(7) -0.0007(7) -0.0007(8)
C9 0.0204(11) 0.0162(10) 0.0207(10) 0.0008(8) -0.0034(8) -0.0030(8)
C10 0.0217(11) 0.0231(10) 0.0139(9) 0.0025(8) 0.0030(8) 0.0032(9)
C11 0.0151(10) 0.0218(10) 0.0228(10) 0.0020(8) -0.0040(8) 0.0049(8)
C12 0.0218(11) 0.0153(9) 0.0159(9) -0.0050(7) 0.0012(8) 0.0032(8)
B1 0.0156(11) 0.0134(10) 0.0114(10) -0.0007(8) 0.0012(8) -0.0023(8)

loop_
_atom_type_symbol
_atom_type_description
_atom_type_scat_dispersion_real
_atom_type_scat_dispersion_imag
_atom_type_scat_source
C C 0.0033 0.0016 'International Tables Vol C Tables 4.2.6.8 and 6.1.1.4'
H H 0.0000 0.0000 'International Tables Vol C Tables 4.2.6.8 and 6.1.1.4'
B B 0.0013 0.0007 'International Tables Vol C Tables 4.2.6.8 and 6.1.1.4'
Br Br -0.2901 2.4595 'International Tables Vol C Tables 4.2.6.8 and 6.1.1.4'
N N 0.0061 0.0033 'International Tables Vol C Tables 4.2.6.8 and 6.1.1.4'

loop_
_geom_angle_atom_site_label_1
_geom_angle_atom_site_label_2
_geom_angle_atom_site_label_3
_geom_angle
_geom_angle_site_symmetry_1
_geom_angle_site_symmetry_3
_geom_angle_publ_flag
C8 N1 B1 108.17(14) . . ?
C11 N1 C8 106.98(14) . . ?
C11 N1 B1 114.06(15) . . ?
C12 N1 C8 110.22(14) . . ?
C12 N1 C11 106.75(15) . . ?
C12 N1 B1 110.59(14) . . ?
C2 C1 B1 121.31(17) . . ?
C6 C1 C2 118.12(17) . . ?
C6 C1 B1 120.49(16) . . ?
C1 C2 H2 119.1 . . ?
C3 C2 C1 121.87(18) . . ?
C3 C2 H2 119.1 . . ?
C2 C3 H3 120.2 . . ?
C2 C3 C4 119.70(17) . . ?
C4 C3 H3 120.2 . . ?
C3 C4 H4 120.4 . . ?
C5 C4 C3 119.29(18) . . ?
C5 C4 H4 120.4 . . ?
C4 C5 H5 119.1 . . ?
C4 C5 C6 121.75(18) . . ?
C6 C5 H5 119.1 . . ?
C1 C6 C7 122.62(16) . . ?
C5 C6 C1 119.25(17) . . ?
C5 C6 C7 118.14(17) . . ?
C6 C7 C8 114.56(15) . . ?
C6 C7 C9 110.05(15) . . ?
C6 C7 C10 108.76(15) . . ?
C9 C7 C8 109.96(15) . . ?
C9 C7 C10 108.19(16) . . ?
C10 C7 C8 105.04(15) . . ?
N1 C8 C7 117.59(14) . . ?
N1 C8 H8A 107.9 . . ?
N1 C8 H8B 107.9 . . ?
C7 C8 H8A 107.9 . . ?
C7 C8 H8B 107.9 . . ?
H8A C8 H8B 107.2 . . ?
C7 C9 H9A 109.5 . . ?
C7 C9 H9B 109.5 . . ?
C7 C9 H9C 109.5 . . ?
H9A C9 H9B 109.5 . . ?
H9A C9 H9C 109.5 . . ?
H9B C9 H9C 109.5 . . ?
C7 C10 H10A 109.5 . . ?
C7 C10 H10B 109.5 . . ?
C7 C10 H10C 109.5 . . ?
H10A C10 H10B 109.5 . . ?
H10A C10 H10C 109.5 . . ?
H10B C10 H10C 109.5 . . ?
N1 C11 H11A 109.5 . . ?
N1 C11 H11B 109.5 . . ?
N1 C11 H11C 109.5 . . ?
H11A C11 H11B 109.5 . . ?
H11A C11 H11C 109.5 . . ?
H11B C11 H11C 109.5 . . ?
N1 C12 H12A 109.5 . . ?
N1 C12 H12B 109.5 . . ?
N1 C12 H12C 109.5 . . ?
H12A C12 H12B 109.5 . . ?
H12A C12 H12C 109.5 . . ?
H12B C12 H12C 109.5 . . ?
Br2 B1 Br1 107.03(10) . . ?
N1 B1 Br1 108.29(12) . . ?
N1 B1 Br2 109.13(13) . . ?
C1 B1 Br1 108.08(13) . . ?
C1 B1 Br2 114.58(13) . . ?
C1 B1 N1 109.52(15) . . ?

loop_
_geom_bond_atom_site_label_1
_geom_bond_atom_site_label_2
_geom_bond_distance
_geom_bond_site_symmetry_2
_geom_bond_publ_flag
Br1 B1 2.069(2) . ?
Br2 B1 2.027(2) . ?
N1 C8 1.509(2) . ?
N1 C11 1.508(2) . ?
N1 C12 1.504(2) . ?
N1 B1 1.604(3) . ?
C1 C2 1.408(3) . ?
C1 C6 1.405(3) . ?
C1 B1 1.587(3) . ?
C2 H2 0.9500 . ?
C2 C3 1.386(3) . ?
C3 H3 0.9500 . ?
C3 C4 1.389(3) . ?
C4 H4 0.9500 . ?
C4 C5 1.386(3) . ?
C5 H5 0.9500 . ?
C5 C6 1.401(3) . ?
C6 C7 1.534(2) . ?
C7 C8 1.548(3) . ?
C7 C9 1.540(3) . ?
C7 C10 1.544(3) . ?
C8 H8A 0.9900 . ?
C8 H8B 0.9900 . ?
C9 H9A 0.9800 . ?
C9 H9B 0.9800 . ?
C9 H9C 0.9800 . ?
C10 H10A 0.9800 . ?
C10 H10B 0.9800 . ?
C10 H10C 0.9800 . ?
C11 H11A 0.9800 . ?
C11 H11B 0.9800 . ?
C11 H11C 0.9800 . ?
C12 H12A 0.9800 . ?
C12 H12B 0.9800 . ?
C12 H12C 0.9800 . ?

loop_
_geom_torsion_atom_site_label_1
_geom_torsion_atom_site_label_2
_geom_torsion_atom_site_label_3
_geom_torsion_atom_site_label_4
_geom_torsion
_geom_torsion_site_symmetry_1
_geom_torsion_site_symmetry_2
_geom_torsion_site_symmetry_3
_geom_torsion_site_symmetry_4
_geom_torsion_publ_flag
C1 C2 C3 C4 -0.3(3) . . . . ?
C1 C6 C7 C8 0.0(2) . . . . ?
C1 C6 C7 C9 124.54(18) . . . . ?
C1 C6 C7 C10 -117.11(19) . . . . ?
C2 C1 C6 C5 2.0(3) . . . . ?
C2 C1 C6 C7 -178.34(16) . . . . ?
C2 C1 B1 Br1 -91.96(18) . . . . ?
C2 C1 B1 Br2 27.3(2) . . . . ?
C2 C1 B1 N1 150.26(16) . . . . ?
C2 C3 C4 C5 1.1(3) . . . . ?
C3 C4 C5 C6 -0.3(3) . . . . ?
C4 C5 C6 C1 -1.3(3) . . . . ?
C4 C5 C6 C7 179.11(17) . . . . ?
C5 C6 C7 C8 179.66(16) . . . . ?
C5 C6 C7 C9 -55.8(2) . . . . ?
C5 C6 C7 C10 62.5(2) . . . . ?
C6 C1 C2 C3 -1.3(3) . . . . ?
C6 C1 B1 Br1 84.66(18) . . . . ?
C6 C1 B1 Br2 -156.13(14) . . . . ?
C6 C1 B1 N1 -33.1(2) . . . . ?
C6 C7 C8 N1 27.1(2) . . . . ?
C8 N1 B1 Br1 -61.96(16) . . . . ?
C8 N1 B1 Br2 -178.14(11) . . . . ?
C8 N1 B1 C1 55.69(18) . . . . ?
C9 C7 C8 N1 -97.48(18) . . . . ?
C10 C7 C8 N1 146.32(16) . . . . ?
C11 N1 C8 C7 -178.40(15) . . . . ?
C11 N1 B1 Br1 56.94(18) . . . . ?
C11 N1 B1 Br2 -59.24(17) . . . . ?
C11 N1 B1 C1 174.59(15) . . . . ?
C12 N1 C8 C7 65.9(2) . . . . ?
C12 N1 B1 Br1 177.26(12) . . . . ?
C12 N1 B1 Br2 61.08(17) . . . . ?
C12 N1 B1 C1 -65.09(19) . . . . ?
B1 N1 C8 C7 -55.1(2) . . . . ?
B1 C1 C2 C3 175.37(17) . . . . ?
B1 C1 C6 C5 -174.67(16) . . . . ?
B1 C1 C6 C7 4.9(3) . . . . ?
